data_7704152
loop_
_publ_author_name
'Zhang, Ting-Ting'
'Lin, Po-Han'
'Yu, Gui-Yang'
'Zhang, Xiao'
'Cui, Xiao-Bing'

_publ_section_title
;
 Syntheses, characterization and properties of two new dodeca-niobates
 presenting unprecedented features.
;
_journal_issue 19
_journal_name_full 'Dalton transactions (Cambridge, England : 2003)'
_journal_page_first 6495
_journal_page_last 6503
_journal_paper_doi 10.1039/d0dt00953a
_journal_volume 49
_journal_year 2020
_chemical_formula_sum 'H39 K3 Nb14 O58 Si'
_chemical_formula_weight 2413.44
_space_group_crystal_system orthorhombic
_space_group_IT_number 23
_space_group_name_Hall 'I 2 2'
_space_group_name_H-M_alt 'I 2 2 2'
_audit_creation_method SHELXL-2014/7
_audit_update_record
;
2020-04-08 deposited with the CCDC.	2020-04-21 downloaded from the CCDC.
;
_cell_angle_alpha 90
_cell_angle_beta 90
_cell_angle_gamma 90
_cell_formula_units_Z 2
_cell_length_a 10.8913(8)
_cell_length_b 11.6608(8)
_cell_length_c 19.6414(15)
_cell_measurement_reflns_used 1613
_cell_measurement_temperature 301(2)
_cell_measurement_theta_max 28.5030
_cell_measurement_theta_min 3.3120
_cell_volume 2494.5(3)
_computing_cell_refinement 'CrysAlisPro 1.171.38.41 (Rigaku OD, 2015)'
_computing_data_collection 'CrysAlisPro 1.171.38.41 (Rigaku OD, 2015)'
_computing_data_reduction 'CrysAlisPro 1.171.38.41 (Rigaku OD, 2015)'
_computing_molecular_graphics 'SHELXL-2014/7 (Sheldrick, 2014)'
_computing_structure_refinement 'SHELXL-2014/7 (Sheldrick, 2014)'
_computing_structure_solution 'SHELXL-2014/7 (Sheldrick, 2014)'
_diffrn_ambient_temperature 301(2)
_diffrn_measured_fraction_theta_full 0.996
_diffrn_measured_fraction_theta_max 0.878
_diffrn_measurement_device_type 'SuperNova, Dual, Cu at zero, Eos'
_diffrn_radiation_type MoK\a
_diffrn_radiation_wavelength 0.71073
_diffrn_reflns_av_R_equivalents 0.0170
_diffrn_reflns_av_unetI/netI 0.0328
_diffrn_reflns_Laue_measured_fraction_full 0.996
_diffrn_reflns_Laue_measured_fraction_max 0.878
_diffrn_reflns_limit_h_max 13
_diffrn_reflns_limit_h_min -8
_diffrn_reflns_limit_k_max 14
_diffrn_reflns_limit_k_min -8
_diffrn_reflns_limit_l_max 25
_diffrn_reflns_limit_l_min -8
_diffrn_reflns_number 3684
_diffrn_reflns_point_group_measured_fraction_full 0.998
_diffrn_reflns_point_group_measured_fraction_max 0.877
_diffrn_reflns_theta_full 25.242
_diffrn_reflns_theta_max 28.663
_diffrn_reflns_theta_min 3.295
_exptl_absorpt_coefficient_mu 3.495
_exptl_absorpt_correction_T_max 1.00000
_exptl_absorpt_correction_T_min 0.84787
_exptl_absorpt_correction_type multi-scan
_exptl_absorpt_process_details
;
CrysAlisPro 1.171.38.41 (Rigaku Oxford Diffraction, 2015)
Empirical absorption correction using spherical harmonics,
 implemented in SCALE3 ABSPACK scaling algorithm.
;
_exptl_crystal_colour Colorless
_exptl_crystal_density_diffrn 3.213
_exptl_crystal_description Block
_exptl_crystal_F_000 2296
_exptl_crystal_size_max 0.20
_exptl_crystal_size_mid 0.13
_exptl_crystal_size_min 0.10
_refine_diff_density_max 4.118
_refine_diff_density_min -2.378
_refine_diff_density_rms 0.379
_refine_ls_abs_structure_details
;
 Refined as an inversion twin.
;
_refine_ls_abs_structure_Flack 0.6(3)
_refine_ls_extinction_method none
_refine_ls_goodness_of_fit_ref 1.062
_refine_ls_hydrogen_treatment undef
_refine_ls_matrix_type full
_refine_ls_number_parameters 194
_refine_ls_number_reflns 2617
_refine_ls_number_restraints 102
_refine_ls_restrained_S_all 1.091
_refine_ls_R_factor_all 0.0845
_refine_ls_R_factor_gt 0.0758
_refine_ls_shift/su_max 0.000
_refine_ls_shift/su_mean 0.000
_refine_ls_structure_factor_coef Fsqd
_refine_ls_weighting_details 'w=1/[\s^2^(Fo^2^)+(0.1161P)^2^+182.0236P] where P=(Fo^2^+2Fc^2^)/3'
_refine_ls_weighting_scheme calc
_refine_ls_wR_factor_gt 0.2183
_refine_ls_wR_factor_ref 0.2290
_reflns_Friedel_coverage 0.775
_reflns_Friedel_fraction_full 1.000
_reflns_Friedel_fraction_max 0.877
_reflns_number_gt 2321
_reflns_number_total 2617
_reflns_threshold_expression 'I > 2\s(I)'
_cod_data_source_file d0dt00953a2.cif
_cod_data_source_block k1
_cod_depositor_comments 'Adding full bibliography for 7704152--7704153.cif.'
_cod_database_code 7704152
_shelx_shelxl_version_number 2014/7
_shelx_space_group_comment
;
The symmetry employed for this shelxl refinement is uniquely defined
by the following loop, which should always be used as a source of
symmetry information in preference to the above space-group names.
They are only intended as comments.
;

loop_
_space_group_symop_operation_xyz
'x, y, z'
'-x, -y, z'
'x, -y, -z'
'-x, y, -z'
'x+1/2, y+1/2, z+1/2'
'-x+1/2, -y+1/2, z+1/2'
'x+1/2, -y+1/2, -z+1/2'
'-x+1/2, y+1/2, -z+1/2'

loop_
_atom_site_label
_atom_site_type_symbol
_atom_site_fract_x
_atom_site_fract_y
_atom_site_fract_z
_atom_site_U_iso_or_equiv
_atom_site_adp_type
_atom_site_occupancy
_atom_site_site_symmetry_order
_atom_site_calc_flag
_atom_site_refinement_flags_posn
_atom_site_refinement_flags_adp
_atom_site_refinement_flags_occupancy
_atom_site_disorder_assembly
_atom_site_disorder_group
Nb1 Nb 0.0002(4) 0.20916(15) 0.13542(9) 0.0302(5) Uani 1 1 d . . . . .
Nb2 Nb -0.23980(14) -0.0010(3) 0.13246(7) 0.0231(5) Uani 1 1 d . . . . .
Nb3 Nb 0.24768(13) 0.21289(12) 0.00042(19) 0.0230(5) Uani 1 1 d . . . . .
Nb4 Nb 0.0000 0.37407(17) 0.0000 0.0362(7) Uani 1 2 d S TU P . .
Si1 Si 0.0000 0.0000 0.0000 0.0084(14) Uani 1 4 d S T P . .
K1 K 0.5000 0.0000 0.0000 0.0197(13) Uani 1 4 d S T P . .
K2 K 0.513(2) 0.2106(15) 0.1536(8) 0.021(4) Uani 0.3 1 d . U P . .
K2' K 0.483(3) 0.185(2) 0.1700(13) 0.017(6) Uani 0.2 1 d . U P . .
O1 O -0.112(2) -0.0939(19) 0.1601(12) 0.044(5) Uani 1 1 d . U . . .
O2 O 0.042(2) 0.492(5) 0.0620(17) 0.036(8) Uani 0.5 1 d . U P . .
O3 O 0.3512(12) 0.3237(11) -0.002(2) 0.044(4) Uani 1 1 d . U . . .
O4 O -0.1463(19) 0.1353(17) 0.1783(10) 0.035(4) Uani 1 1 d . U . . .
O5 O 0.0890(15) 0.0794(13) 0.0501(8) 0.022(3) Uani 1 1 d . . . . .
O6 O 0.003(4) 0.3229(16) 0.1944(9) 0.054(5) Uani 1 1 d . U . . .
O7 O 0.327(2) 0.1301(19) 0.0802(12) 0.043(6) Uani 1 1 d . U . . .
O8 O 0.301(2) 0.1054(17) -0.0642(11) 0.033(5) Uani 1 1 d . U . . .
O9 O 0.1232(17) 0.2967(18) 0.0687(10) 0.029(5) Uani 1 1 d . U . . .
O10 O -0.3518(13) -0.014(2) 0.1964(8) 0.031(4) Uani 1 1 d . U . . .
O11 O -0.106(2) 0.264(2) 0.0598(14) 0.050(6) Uani 1 1 d . U . . .
O1W O 0.3021(18) 0.506(3) -0.0939(8) 0.047(4) Uani 1 1 d . U . . .
O2W O 0.5000 0.5000 0.220(2) 0.118(15) Uani 1 2 d S TU P . .
O3W O 0.3184(19) 0.6603(18) 0.1889(10) 0.040(4) Uani 1 1 d . U . . .
O4W O 0.0000 0.5000 0.2119(10) 0.041(6) Uani 1 2 d S T P . .
O5W O 0.1654(12) 0.503(3) 0.1586(7) 0.028(3) Uani 1 1 d . U . . .

loop_
_atom_site_aniso_label
_atom_site_aniso_U_11
_atom_site_aniso_U_22
_atom_site_aniso_U_33
_atom_site_aniso_U_23
_atom_site_aniso_U_13
_atom_site_aniso_U_12
Nb1 0.0357(10) 0.0278(9) 0.0270(9) -0.0188(7) -0.0025(19) 0.001(2)
Nb2 0.0168(8) 0.0378(9) 0.0147(7) -0.0006(15) 0.0034(5) 0.0024(17)
Nb3 0.0141(8) 0.0105(7) 0.0444(10) -0.0033(15) -0.0070(15) 0.0023(5)
Nb4 0.0158(11) 0.0061(9) 0.087(2) 0.000 -0.002(3) 0.000
Si1 0.008(3) 0.003(3) 0.015(3) 0.000 0.000 0.000
K1 0.016(3) 0.024(3) 0.019(3) 0.000 0.000 0.000
K2 0.024(7) 0.020(6) 0.019(5) -0.005(5) 0.003(5) 0.000(5)
K2' 0.012(8) 0.016(7) 0.023(8) -0.009(5) 0.009(6) -0.008(6)
O1 0.047(7) 0.044(7) 0.043(7) 0.003(6) -0.003(6) -0.001(6)
O2 0.031(11) 0.020(12) 0.057(12) 0.007(12) -0.002(9) 0.000(12)
O3 0.020(6) 0.017(6) 0.094(13) 0.021(13) -0.009(15) -0.004(5)
O4 0.037(8) 0.038(9) 0.031(8) -0.003(7) -0.011(7) -0.011(7)
O5 0.026(7) 0.017(6) 0.024(7) -0.003(6) -0.004(7) -0.001(6)
O6 0.063(9) 0.057(8) 0.043(8) -0.028(7) 0.003(12) 0.008(12)
O7 0.056(11) 0.032(9) 0.040(9) 0.005(8) 0.012(8) 0.020(8)
O8 0.034(9) 0.030(8) 0.035(9) -0.012(7) -0.017(7) 0.021(7)
O9 0.025(6) 0.031(7) 0.032(7) 0.001(5) 0.005(5) 0.015(5)
O10 0.028(6) 0.040(10) 0.027(6) -0.008(7) 0.008(5) -0.001(8)
O11 0.047(10) 0.043(10) 0.061(11) -0.001(9) -0.010(9) -0.011(8)
O1W 0.066(9) 0.042(8) 0.032(7) 0.023(9) 0.005(7) -0.004(10)
O2W 0.12(2) 0.13(2) 0.10(2) 0.000 0.000 0.00(3)
O3W 0.043(7) 0.045(7) 0.030(6) 0.004(5) -0.004(5) 0.011(5)
O4W 0.056(14) 0.035(12) 0.031(10) 0.000 0.000 -0.03(2)
O5W 0.035(7) 0.025(6) 0.025(6) -0.001(11) -0.015(5) -0.015(12)

loop_
_atom_type_symbol
_atom_type_description
_atom_type_scat_dispersion_real
_atom_type_scat_dispersion_imag
_atom_type_scat_source
Nb Nb -2.0727 0.6215 'International Tables Vol C Tables 4.2.6.8 and 6.1.1.4'
O O 0.0106 0.0060 'International Tables Vol C Tables 4.2.6.8 and 6.1.1.4'
Si Si 0.0817 0.0704 'International Tables Vol C Tables 4.2.6.8 and 6.1.1.4'
K K 0.2009 0.2494 'International Tables Vol C Tables 4.2.6.8 and 6.1.1.4'
H H 0.0000 0.0000 'International Tables Vol C Tables 4.2.6.8 and 6.1.1.4'

loop_
_geom_angle_atom_site_label_1
_geom_angle_atom_site_label_2
_geom_angle_atom_site_label_3
_geom_angle
_geom_angle_site_symmetry_1
_geom_angle_site_symmetry_3
_geom_angle_publ_flag
O6 Nb1 O1 110.9(14) . 2 ?
O6 Nb1 O11 105.0(13) . . ?
O1 Nb1 O11 143.3(11) 2 . ?
O6 Nb1 O4 93.6(14) . . ?
O1 Nb1 O4 95.8(9) 2 . ?
O11 Nb1 O4 89.5(10) . . ?
O6 Nb1 O9 91.8(13) . . ?
O1 Nb1 O9 95.4(9) 2 . ?
O11 Nb1 O9 75.5(7) . . ?
O4 Nb1 O9 165.0(8) . . ?
O6 Nb1 O5 154.9(16) . . ?
O1 Nb1 O5 58.7(8) 2 . ?
O11 Nb1 O5 85.3(9) . . ?
O4 Nb1 O5 109.6(7) . . ?
O9 Nb1 O5 68.2(6) . . ?
O6 Nb1 Nb4 95.3(7) . . ?
O1 Nb1 Nb4 129.0(7) 2 . ?
O11 Nb1 Nb4 37.2(8) . . ?
O4 Nb1 Nb4 126.4(6) . . ?
O9 Nb1 Nb4 39.0(5) . . ?
O5 Nb1 Nb4 78.9(4) . . ?
O6 Nb1 K2' 31.1(8) . 7_455 ?
O1 Nb1 K2' 90.3(8) 2 7_455 ?
O11 Nb1 K2' 125.7(10) . 7_455 ?
O4 Nb1 K2' 72.2(6) . 7_455 ?
O9 Nb1 K2' 117.8(7) . 7_455 ?
O5 Nb1 K2' 148.9(6) . 7_455 ?
Nb4 Nb1 K2' 126.2(4) . 7_455 ?
O10 Nb2 O1 105.1(10) . . ?
O10 Nb2 O8 108.1(9) . 4 ?
O1 Nb2 O8 146.8(10) . 4 ?
O10 Nb2 O7 88.4(10) . 2 ?
O1 Nb2 O7 93.7(10) . 2 ?
O8 Nb2 O7 87.9(7) 4 2 ?
O10 Nb2 O4 95.6(9) . . ?
O1 Nb2 O4 87.3(9) . . ?
O8 Nb2 O4 88.8(8) 4 . ?
O7 Nb2 O4 175.5(9) 2 . ?
O10 Nb2 O5 153.3(9) . 2 ?
O1 Nb2 O5 58.4(8) . 2 ?
O8 Nb2 O5 90.8(8) 4 2 ?
O7 Nb2 O5 73.2(8) 2 2 ?
O4 Nb2 O5 103.8(7) . 2 ?
O10 Nb2 K2' 42.9(9) . 2 ?
O1 Nb2 K2' 98.6(8) . 2 ?
O8 Nb2 K2' 106.1(7) 4 2 ?
O7 Nb2 K2' 45.9(9) 2 2 ?
O4 Nb2 K2' 138.3(7) . 2 ?
O5 Nb2 K2' 114.5(6) 2 2 ?
O10 Nb2 K2 58.0(8) . 1_455 ?
O1 Nb2 K2 156.0(8) . 1_455 ?
O8 Nb2 K2 53.0(8) 4 1_455 ?
O7 Nb2 K2 102.1(8) 2 1_455 ?
O4 Nb2 K2 78.3(7) . 1_455 ?
O5 Nb2 K2 143.7(5) 2 1_455 ?
K2' Nb2 K2 80.4(5) 2 1_455 ?
O10 Nb2 K2' 50.0(9) . 1_455 ?
O1 Nb2 K2' 151.6(8) . 1_455 ?
O8 Nb2 K2' 59.7(8) 4 1_455 ?
O7 Nb2 K2' 98.5(8) 2 1_455 ?
O4 Nb2 K2' 82.6(7) . 1_455 ?
O5 Nb2 K2' 149.9(6) 2 1_455 ?
K2' Nb2 K2' 72.8(6) 2 1_455 ?
K2 Nb2 K2' 8.3(4) 1_455 1_455 ?
O10 Nb2 K1 88.4(5) . 1_455 ?
O1 Nb2 K1 139.1(7) . 1_455 ?
O8 Nb2 K1 43.8(5) 4 1_455 ?
O7 Nb2 K1 47.5(6) 2 1_455 ?
O4 Nb2 K1 130.4(6) . 1_455 ?
O5 Nb2 K1 92.7(4) 2 1_455 ?
K2' Nb2 K1 65.5(4) 2 1_455 ?
K2 Nb2 K1 62.3(3) 1_455 1_455 ?
K2' Nb2 K1 62.8(4) 1_455 1_455 ?
O10 Nb2 K2 48.3(8) . 2 ?
O1 Nb2 K2 100.2(8) . 2 ?
O8 Nb2 K2 102.3(6) 4 2 ?
O7 Nb2 K2 40.2(8) 2 2 ?
O4 Nb2 K2 143.9(6) . 2 ?
O5 Nb2 K2 110.2(5) 2 2 ?
K2' Nb2 K2 6.1(5) 2 2 ?
K2 Nb2 K2 81.3(4) 1_455 2 ?
K2' Nb2 K2 74.2(5) 1_455 2 ?
K1 Nb2 K2 60.6(3) 1_455 2 ?
O3 Nb3 O8 106.2(14) . . ?
O3 Nb3 O7 95.7(14) . . ?
O8 Nb3 O7 94.1(8) . . ?
O3 Nb3 O11 105.1(12) . 4 ?
O8 Nb3 O11 92.3(10) . 4 ?
O7 Nb3 O11 155.5(11) . 4 ?
O3 Nb3 O9 95.2(12) . . ?
O8 Nb3 O9 157.6(10) . . ?
O7 Nb3 O9 90.2(9) . . ?
O11 Nb3 O9 75.4(8) 4 . ?
O3 Nb3 O5 157.8(16) . . ?
O8 Nb3 O5 93.6(8) . . ?
O7 Nb3 O5 72.5(8) . . ?
O11 Nb3 O5 83.5(9) 4 . ?
O9 Nb3 O5 66.8(7) . . ?
O3 Nb3 Nb4 96.2(5) . . ?
O8 Nb3 Nb4 129.4(6) . . ?
O7 Nb3 Nb4 128.5(7) . . ?
O11 Nb3 Nb4 37.6(8) 4 . ?
O9 Nb3 Nb4 38.9(5) . . ?
O5 Nb3 Nb4 78.0(4) . . ?
O3 Nb3 K1 91.0(5) . . ?
O8 Nb3 K1 47.2(6) . . ?
O7 Nb3 K1 50.8(7) . . ?
O11 Nb3 K1 139.4(8) 4 . ?
O9 Nb3 K1 141.0(5) . . ?
O5 Nb3 K1 95.5(4) . . ?
Nb4 Nb3 K1 172.77(5) . . ?
O3 Nb3 K2 63.5(14) . 4_655 ?
O8 Nb3 K2 44.0(8) . 4_655 ?
O7 Nb3 K2 107.7(8) . 4_655 ?
O11 Nb3 K2 93.3(9) 4 4_655 ?
O9 Nb3 K2 152.9(6) . 4_655 ?
O5 Nb3 K2 137.4(4) . 4_655 ?
Nb4 Nb3 K2 122.5(3) . 4_655 ?
K1 Nb3 K2 60.6(3) . 4_655 ?
O3 Nb3 K2 64.5(13) . . ?
O8 Nb3 K2 105.6(6) . . ?
O7 Nb3 K2 31.4(8) . . ?
O11 Nb3 K2 161.1(8) 4 . ?
O9 Nb3 K2 89.4(6) . . ?
O5 Nb3 K2 101.0(5) . . ?
Nb4 Nb3 K2 125.0(3) . . ?
K1 Nb3 K2 58.9(2) . . ?
K2 Nb3 K2 95.4(3) 4_655 . ?
O2 Nb4 O2 87(3) 4 . ?
O2 Nb4 O2 76.9(15) 4 2_565 ?
O2 Nb4 O2 27.3(15) . 2_565 ?
O2 Nb4 O2 27.3(15) 4 3_565 ?
O2 Nb4 O2 76.9(15) . 3_565 ?
O2 Nb4 O2 80(3) 2_565 3_565 ?
O2 Nb4 O11 132.4(11) 4 . ?
O2 Nb4 O11 102.6(13) . . ?
O2 Nb4 O11 90.5(15) 2_565 . ?
O2 Nb4 O11 159.1(11) 3_565 . ?
O2 Nb4 O11 102.6(13) 4 4 ?
O2 Nb4 O11 132.4(11) . 4 ?
O2 Nb4 O11 159.1(11) 2_565 4 ?
O2 Nb4 O11 90.5(15) 3_565 4 ?
O11 Nb4 O11 104.3(16) . 4 ?
O2 Nb4 O9 151.3(12) 4 . ?
O2 Nb4 O9 75.2(14) . . ?
O2 Nb4 O9 95.1(12) 2_565 . ?
O2 Nb4 O9 124.7(9) 3_565 . ?
O11 Nb4 O9 74.2(8) . . ?
O11 Nb4 O9 75.3(7) 4 . ?
O2 Nb4 O9 75.2(14) 4 4 ?
O2 Nb4 O9 151.3(12) . 4 ?
O2 Nb4 O9 124.7(9) 2_565 4 ?
O2 Nb4 O9 95.1(12) 3_565 4 ?
O11 Nb4 O9 75.3(7) . 4 ?
O11 Nb4 O9 74.2(8) 4 4 ?
O9 Nb4 O9 129.3(12) . 4 ?
O2 Nb4 Nb4 43.4(14) 4 2_565 ?
O2 Nb4 Nb4 43.4(14) . 2_565 ?
O2 Nb4 Nb4 39.9(13) 2_565 2_565 ?
O2 Nb4 Nb4 39.9(13) 3_565 2_565 ?
O11 Nb4 Nb4 127.9(8) . 2_565 ?
O11 Nb4 Nb4 127.9(8) 4 2_565 ?
O9 Nb4 Nb4 115.4(6) . 2_565 ?
O9 Nb4 Nb4 115.4(6) 4 2_565 ?
O2 Nb4 Nb1 84.5(13) 4 4 ?
O2 Nb4 Nb1 161.2(10) . 4 ?
O2 Nb4 Nb1 159.3(10) 2_565 4 ?
O2 Nb4 Nb1 87.9(13) 3_565 4 ?
O11 Nb4 Nb1 95.6(8) . 4 ?
O11 Nb4 Nb1 35.3(7) 4 4 ?
O9 Nb4 Nb1 105.6(5) . 4 ?
O9 Nb4 Nb1 39.6(5) 4 4 ?
Nb4 Nb4 Nb1 125.86(4) 2_565 4 ?
O2 Nb4 Nb1 161.2(10) 4 . ?
O2 Nb4 Nb1 84.5(13) . . ?
O2 Nb4 Nb1 87.9(13) 2_565 . ?
O2 Nb4 Nb1 159.3(10) 3_565 . ?
O11 Nb4 Nb1 35.3(7) . . ?
O11 Nb4 Nb1 95.6(8) 4 . ?
O9 Nb4 Nb1 39.6(5) . . ?
O9 Nb4 Nb1 105.6(5) 4 . ?
Nb4 Nb4 Nb1 125.86(4) 2_565 . ?
Nb1 Nb4 Nb1 108.27(8) 4 . ?
O2 Nb4 Nb3 102.4(10) 4 4 ?
O2 Nb4 Nb3 128.0(9) . 4 ?
O2 Nb4 Nb3 104.8(10) 2_565 4 ?
O2 Nb4 Nb3 128.5(8) 3_565 4 ?
O11 Nb4 Nb3 36.6(7) . 4 ?
O11 Nb4 Nb3 95.8(8) 4 4 ?
O9 Nb4 Nb3 106.2(6) . 4 ?
O9 Nb4 Nb3 39.7(5) 4 4 ?
Nb4 Nb4 Nb3 124.87(4) 2_565 4 ?
Nb1 Nb4 Nb3 70.27(10) 4 4 ?
Nb1 Nb4 Nb3 70.59(9) . 4 ?
O5 Si1 O5 112.3(10) . 4 ?
O5 Si1 O5 107.4(11) . 2 ?
O5 Si1 O5 108.7(11) 4 2 ?
O5 Si1 O5 108.7(11) . 3 ?
O5 Si1 O5 107.4(11) 4 3 ?
O5 Si1 O5 112.3(10) 2 3 ?
O8 K1 O8 126.3(9) 4_655 3 ?
O8 K1 O8 78.2(10) 4_655 2_655 ?
O8 K1 O8 127.7(9) 3 2_655 ?
O8 K1 O8 127.7(9) 4_655 . ?
O8 K1 O8 78.2(10) 3 . ?
O8 K1 O8 126.3(9) 2_655 . ?
O8 K1 O7 91.6(8) 4_655 . ?
O8 K1 O7 58.6(6) 3 . ?
O8 K1 O7 169.9(7) 2_655 . ?
O8 K1 O7 60.6(6) . . ?
O8 K1 O7 169.9(7) 4_655 3 ?
O8 K1 O7 60.6(6) 3 3 ?
O8 K1 O7 91.6(8) 2_655 3 ?
O8 K1 O7 58.6(6) . 3 ?
O7 K1 O7 98.5(11) . 3 ?
O8 K1 O7 58.6(6) 4_655 2_655 ?
O8 K1 O7 91.6(8) 3 2_655 ?
O8 K1 O7 60.6(6) 2_655 2_655 ?
O8 K1 O7 169.9(7) . 2_655 ?
O7 K1 O7 113.9(10) . 2_655 ?
O7 K1 O7 116.6(10) 3 2_655 ?
O8 K1 O7 60.6(6) 4_655 4_655 ?
O8 K1 O7 169.9(7) 3 4_655 ?
O8 K1 O7 58.6(6) 2_655 4_655 ?
O8 K1 O7 91.6(8) . 4_655 ?
O7 K1 O7 116.6(10) . 4_655 ?
O7 K1 O7 113.9(10) 3 4_655 ?
O7 K1 O7 98.5(11) 2_655 4_655 ?
O8 K1 Nb3 29.5(4) 4_655 4_655 ?
O8 K1 Nb3 150.7(4) 3 4_655 ?
O8 K1 Nb3 73.7(5) 2_655 4_655 ?
O8 K1 Nb3 106.2(5) . 4_655 ?
O7 K1 Nb3 97.7(5) . 4_655 ?
O7 K1 Nb3 146.7(5) 3 4_655 ?
O7 K1 Nb3 82.5(5) 2_655 4_655 ?
O7 K1 Nb3 33.1(5) 4_655 4_655 ?
O8 K1 Nb3 150.7(4) 4_655 3 ?
O8 K1 Nb3 29.5(4) 3 3 ?
O8 K1 Nb3 106.2(5) 2_655 3 ?
O8 K1 Nb3 73.7(5) . 3 ?
O7 K1 Nb3 82.5(5) . 3 ?
O7 K1 Nb3 33.1(5) 3 3 ?
O7 K1 Nb3 97.7(5) 2_655 3 ?
O7 K1 Nb3 146.7(5) 4_655 3 ?
Nb3 K1 Nb3 179.74(11) 4_655 3 ?
O8 K1 Nb3 106.2(5) 4_655 . ?
O8 K1 Nb3 73.7(5) 3 . ?
O8 K1 Nb3 150.7(4) 2_655 . ?
O8 K1 Nb3 29.5(4) . . ?
O7 K1 Nb3 33.1(5) . . ?
O7 K1 Nb3 82.5(5) 3 . ?
O7 K1 Nb3 146.7(5) 2_655 . ?
O7 K1 Nb3 97.7(5) 4_655 . ?
Nb3 K1 Nb3 95.81(4) 4_655 . ?
Nb3 K1 Nb3 84.19(4) 3 . ?
O8 K1 Nb3 73.7(5) 4_655 2_655 ?
O8 K1 Nb3 106.2(5) 3 2_655 ?
O8 K1 Nb3 29.5(4) 2_655 2_655 ?
O8 K1 Nb3 150.7(4) . 2_655 ?
O7 K1 Nb3 146.7(5) . 2_655 ?
O7 K1 Nb3 97.7(5) 3 2_655 ?
O7 K1 Nb3 33.1(5) 2_655 2_655 ?
O7 K1 Nb3 82.5(5) 4_655 2_655 ?
Nb3 K1 Nb3 84.19(4) 4_655 2_655 ?
Nb3 K1 Nb3 95.81(4) 3 2_655 ?
Nb3 K1 Nb3 179.74(11) . 2_655 ?
K2' K2 O3W 128(4) . 2_665 ?
K2' K2 O7 71(3) . . ?
O3W K2 O7 158.9(10) 2_665 . ?
K2' K2 O8 122(3) . 4_655 ?
O3W K2 O8 84.9(9) 2_665 4_655 ?
O7 K2 O8 93.0(7) . 4_655 ?
K2' K2 O10 22(3) . 2 ?
O3W K2 O10 145.0(9) 2_665 2 ?
O7 K2 O10 55.8(7) . 2 ?
O8 K2 O10 104.5(7) 4_655 2 ?
K2' K2 O6 48(3) . 7 ?
O3W K2 O6 80.1(9) 2_665 7 ?
O7 K2 O6 117.7(13) . 7 ?
O8 K2 O6 124.1(11) 4_655 7 ?
O10 K2 O6 66.6(8) 2 7 ?
K2' K2 O10 70(3) . 1_655 ?
O3W K2 O10 94.9(9) 2_665 1_655 ?
O7 K2 O10 102.1(8) . 1_655 ?
O8 K2 O10 59.1(6) 4_655 1_655 ?
O10 K2 O10 63.9(6) 2 1_655 ?
O6 K2 O10 68.9(7) 7 1_655 ?
K2' K2 Nb2 98(3) . 1_655 ?
O3W K2 Nb2 84.0(8) 2_665 1_655 ?
O7 K2 Nb2 105.0(7) . 1_655 ?
O8 K2 Nb2 31.8(4) 4_655 1_655 ?
O10 K2 Nb2 87.0(5) 2 1_655 ?
O6 K2 Nb2 92.9(8) 7 1_655 ?
O10 K2 Nb2 28.5(3) 1_655 1_655 ?
K2' K2 Nb2 42(3) . 2 ?
O3W K2 Nb2 169.9(8) 2_665 2 ?
O7 K2 Nb2 29.9(6) . 2 ?
O8 K2 Nb2 101.6(6) 4_655 2 ?
O10 K2 Nb2 25.9(3) 2 2 ?
O6 K2 Nb2 89.8(9) 7 2 ?
O10 K2 Nb2 82.0(6) 1_655 2 ?
Nb2 K2 Nb2 97.3(4) 1_655 2 ?
K2' K2 K1 95(3) . . ?
O3W K2 K1 128.9(9) 2_665 . ?
O7 K2 K1 47.8(6) . . ?
O8 K2 K1 45.6(4) 4_655 . ?
O10 K2 K1 73.4(5) 2 . ?
O6 K2 K1 133.2(7) 7 . ?
O10 K2 K1 72.3(4) 1_655 . ?
Nb2 K2 K1 61.0(3) 1_655 . ?
Nb2 K2 K1 59.4(3) 2 . ?
K2' K2 Nb3 147(3) . 4_655 ?
O3W K2 Nb3 73.9(7) 2_665 4_655 ?
O7 K2 Nb3 95.1(7) . 4_655 ?
O8 K2 Nb3 26.2(4) 4_655 4_655 ?
O10 K2 Nb3 126.7(6) 2 4_655 ?
O6 K2 Nb3 140.8(11) 7 4_655 ?
O10 K2 Nb3 84.3(5) 1_655 4_655 ?
Nb2 K2 Nb3 56.0(3) 1_655 4_655 ?
Nb2 K2 Nb3 115.1(4) 2 4_655 ?
K1 K2 Nb3 56.0(2) . 4_655 ?
K2' K2 Nb3 91(3) . . ?
O3W K2 Nb3 135.4(8) 2_665 . ?
O7 K2 Nb3 23.5(5) . . ?
O8 K2 Nb3 92.8(5) 4_655 . ?
O10 K2 Nb3 78.6(6) 2 . ?
O6 K2 Nb3 133.7(12) 7 . ?
O10 K2 Nb3 121.7(6) 1_655 . ?
Nb2 K2 Nb3 115.5(4) 1_655 . ?
Nb2 K2 Nb3 52.7(3) 2 . ?
K1 K2 Nb3 54.5(2) . . ?
Nb3 K2 Nb3 84.6(3) 4_655 . ?
K2 K2' O10 154(4) . 2 ?
K2 K2' O7 98(4) . . ?
O10 K2' O7 64.0(9) 2 . ?
K2 K2' O6 123(4) . 7 ?
O10 K2' O6 79.3(11) 2 7 ?
O7 K2' O6 138.0(16) . 7 ?
K2 K2' O3W 43(3) . 2_665 ?
O10 K2' O3W 155.8(12) 2 2_665 ?
O7 K2' O3W 139.6(13) . 2_665 ?
O6 K2' O3W 80.1(11) 7 2_665 ?
K2 K2' O10 99(3) . 1_655 ?
O10 K2' O10 71.9(8) 2 1_655 ?
O7 K2' O10 109.3(10) . 1_655 ?
O6 K2' O10 75.5(10) 7 1_655 ?
O3W K2' O10 90.6(9) 2_665 1_655 ?
K2 K2' O4W 140(3) . 7 ?
O10 K2' O4W 48.9(6) 2 7 ?
O7 K2' O4W 112.3(11) . 7 ?
O6 K2' O4W 40.9(6) 7 7 ?
O3W K2' O4W 106.9(9) 2_665 7 ?
O10 K2' O4W 46.3(5) 1_655 7 ?
K2 K2' O8 50(3) . 4_655 ?
O10 K2' O8 108.5(9) 2 4_655 ?
O7 K2' O8 88.1(8) . 4_655 ?
O6 K2' O8 124.2(14) 7 4_655 ?
O3W K2' O8 73.4(8) 2_665 4_655 ?
O10 K2' O8 57.1(6) 1_655 4_655 ?
O4W K2' O8 103.3(8) 7 4_655 ?
K2 K2' Nb2 132(4) . 2 ?
O10 K2' Nb2 28.6(5) 2 2 ?
O7 K2' Nb2 35.7(7) . 2 ?
O6 K2' Nb2 104.7(12) 7 2 ?
O3W K2' Nb2 175.2(11) 2_665 2 ?
O10 K2' Nb2 91.0(7) 1_655 2 ?
O4W K2' Nb2 77.4(6) 7 2 ?
O8 K2' Nb2 103.7(7) 4_655 2 ?
K2 K2' Nb2 74(3) . 1_655 ?
O10 K2' Nb2 92.3(8) 2 1_655 ?
O7 K2' Nb2 104.8(9) . 1_655 ?
O6 K2' Nb2 96.2(11) 7 1_655 ?
O3W K2' Nb2 77.3(7) 2_665 1_655 ?
O10 K2' Nb2 26.8(4) 1_655 1_655 ?
O4W K2' Nb2 72.9(5) 7 1_655 ?
O8 K2' Nb2 30.9(4) 4_655 1_655 ?
Nb2 K2' Nb2 102.3(6) 2 1_655 ?
K2 K2' K1 77(3) . . ?
O10 K2' K1 76.7(7) 2 . ?
O7 K2' K1 46.3(7) . . ?
O6 K2' K1 144.5(10) 7 . ?
O3W K2' K1 114.6(9) 2_665 . ?
O10 K2' K1 72.3(6) 1_655 . ?
O4W K2' K1 104.1(6) 7 . ?
O8 K2' K1 43.9(4) 4_655 . ?
Nb2 K2' K1 61.6(4) 2 . ?
Nb2 K2' K1 59.3(3) 1_655 . ?
K2 K2' Nb1 111(4) . 7 ?
O10 K2' Nb1 94.3(9) 2 7 ?
O7 K2' Nb1 140.6(11) . 7 ?
O6 K2' Nb1 19.9(5) 7 7 ?
O3W K2' Nb1 69.2(6) 2_665 7 ?
O10 K2' Nb1 92.6(7) 1_655 7 ?
O4W K2' Nb1 60.7(5) 7 7 ?
O8 K2' Nb1 131.0(8) 4_655 7 ?
Nb2 K2' Nb1 115.3(8) 2 7 ?
Nb2 K2' Nb1 108.8(6) 1_655 7 ?
K1 K2' Nb1 164.1(7) . 7 ?
Nb2 O1 Nb1 146.5(14) . 2 ?
O2 O2 Nb4 84(5) 2_565 . ?
O2 O2 Nb4 68(5) 2_565 2_565 ?
Nb4 O2 Nb4 96.7(14) . 2_565 ?
Nb1 O4 Nb2 122.3(10) . . ?
Si1 O5 Nb1 121.1(8) . . ?
Si1 O5 Nb2 124.5(8) . 2 ?
Nb1 O5 Nb2 92.4(5) . 2 ?
Si1 O5 Nb3 120.9(8) . . ?
Nb1 O5 Nb3 98.8(5) . . ?
Nb2 O5 Nb3 91.5(5) 2 . ?
Nb1 O6 K2' 128.9(12) . 7_455 ?
Nb1 O6 K2 123.7(10) . 7_455 ?
K2' O6 K2 8.8(7) 7_455 7_455 ?
Nb3 O7 Nb2 122.4(14) . 2 ?
Nb3 O7 K2' 134.7(13) . . ?
Nb2 O7 K2' 98.4(11) 2 . ?
Nb3 O7 K2 125.0(11) . . ?
Nb2 O7 K2 109.9(11) 2 . ?
K2' O7 K2 11.9(6) . . ?
Nb3 O7 K1 96.1(9) . . ?
Nb2 O7 K1 100.9(8) 2 . ?
K2' O7 K1 94.3(10) . . ?
K2 O7 K1 89.1(9) . . ?
Nb3 O8 Nb2 141.7(12) . 4 ?
Nb3 O8 K1 103.3(8) . . ?
Nb2 O8 K1 107.3(8) 4 . ?
Nb3 O8 K2 109.8(10) . 4_655 ?
Nb2 O8 K2 95.2(9) 4 4_655 ?
K1 O8 K2 85.4(7) . 4_655 ?
Nb3 O8 K2' 117.7(11) . 4_655 ?
Nb2 O8 K2' 89.4(9) 4 4_655 ?
K1 O8 K2' 81.6(7) . 4_655 ?
K2 O8 K2' 8.2(5) 4_655 4_655 ?
Nb4 O9 Nb1 101.4(8) . . ?
Nb4 O9 Nb3 101.4(8) . . ?
Nb1 O9 Nb3 124.3(10) . . ?
Nb2 O10 K2' 108.5(11) . 2 ?
Nb2 O10 K2' 103.1(11) . 1_455 ?
K2' O10 K2' 103.8(8) 2 1_455 ?
Nb2 O10 K2 105.8(9) . 2 ?
K2' O10 K2 4.6(7) 2 2 ?
K2' O10 K2 101.0(7) 1_455 2 ?
Nb2 O10 K2 93.5(10) . 1_455 ?
K2' O10 K2 110.1(8) 2 1_455 ?
K2' O10 K2 10.0(6) 1_455 1_455 ?
K2 O10 K2 106.8(6) 2 1_455 ?
Nb1 O11 Nb3 141.1(14) . 4 ?
Nb1 O11 Nb4 107.5(12) . . ?
Nb3 O11 Nb4 105.8(12) 4 . ?
K2 O3W K2' 8.8(6) 2_665 2_665 ?
K2' O4W K2' 86.0(10) 8 7_455 ?

loop_
_geom_bond_atom_site_label_1
_geom_bond_atom_site_label_2
_geom_bond_distance
_geom_bond_site_symmetry_2
_geom_bond_publ_flag
Nb1 O6 1.761(16) . ?
Nb1 O1 1.88(2) 2 ?
Nb1 O11 1.99(3) . ?
Nb1 O4 2.00(2) . ?
Nb1 O9 2.13(2) . ?
Nb1 O5 2.456(16) . ?
Nb1 Nb4 3.282(2) . ?
Nb1 K2' 4.02(2) 7_455 ?
Nb2 O10 1.758(14) . ?
Nb2 O1 1.84(2) . ?
Nb2 O8 1.95(2) 4 ?
Nb2 O7 2.05(2) 2 ?
Nb2 O4 2.091(18) . ?
Nb2 O5 2.480(16) 2 ?
Nb2 K2' 3.48(3) 2 ?
Nb2 K2 3.68(2) 1_455 ?
Nb2 K2' 3.79(2) 1_455 ?
Nb2 K1 3.8470(16) 1_455 ?
Nb2 K2 3.87(2) 2 ?
Nb3 O3 1.715(13) . ?
Nb3 O8 1.876(19) . ?
Nb3 O7 2.03(2) . ?
Nb3 O11 2.04(2) 4 ?
Nb3 O9 2.142(18) . ?
Nb3 O5 2.522(16) . ?
Nb3 Nb4 3.2877(18) . ?
Nb3 K1 3.7033(14) . ?
Nb3 K2 3.99(2) 4_655 ?
Nb3 K2 4.172(19) . ?
Nb4 O2 1.90(5) 4 ?
Nb4 O2 1.90(5) . ?
Nb4 O2 2.03(5) 2_565 ?
Nb4 O2 2.03(5) 3_565 ?
Nb4 O11 2.08(3) . ?
Nb4 O11 2.08(3) 4 ?
Nb4 O9 2.106(19) . ?
Nb4 O9 2.106(19) 4 ?
Nb4 Nb4 2.937(4) 2_565 ?
Nb4 Nb1 3.282(2) 4 ?
Nb4 Nb3 3.2877(18) 4 ?
Si1 O5 1.663(15) . ?
Si1 O5 1.663(15) 4 ?
Si1 O5 1.663(15) 2 ?
Si1 O5 1.663(15) 3 ?
K1 O8 2.790(19) 4_655 ?
K1 O8 2.790(19) 3 ?
K1 O8 2.790(19) 2_655 ?
K1 O8 2.790(19) . ?
K1 O7 2.89(2) . ?
K1 O7 2.89(2) 3 ?
K1 O7 2.89(2) 2_655 ?
K1 O7 2.89(2) 4_655 ?
K1 Nb3 3.7033(14) 4_655 ?
K1 Nb3 3.7033(14) 3 ?
K1 Nb3 3.7033(14) 2_655 ?
K2 K2' 0.55(3) . ?
K2 O3W 2.47(3) 2_665 ?
K2 O7 2.66(4) . ?
K2 O8 2.95(3) 4_655 ?
K2 O10 3.01(3) 2 ?
K2 O6 3.01(3) 7 ?
K2 O10 3.12(3) 1_655 ?
K2 Nb2 3.68(2) 1_655 ?
K2 Nb2 3.87(2) 2 ?
K2 Nb3 3.99(2) 4_655 ?
K2' O10 2.50(4) 2 ?
K2' O7 2.53(4) . ?
K2' O6 2.67(3) 7 ?
K2' O3W 2.85(4) 2_665 ?
K2' O10 2.98(3) 1_655 ?
K2' O4W 3.17(3) 7 ?
K2' O8 3.27(4) 4_655 ?
K2' Nb2 3.48(3) 2 ?
K2' Nb2 3.79(2) 1_655 ?
K2' Nb1 4.02(2) 7 ?
O1 Nb1 1.88(2) 2 ?
O2 O2 0.94(6) 2_565 ?
O2 Nb4 2.03(5) 2_565 ?
O5 Nb2 2.480(16) 2 ?
O6 K2' 2.67(3) 7_455 ?
O6 K2 3.01(3) 7_455 ?
O7 Nb2 2.05(2) 2 ?
O8 Nb2 1.95(2) 4 ?
O8 K2 2.95(3) 4_655 ?
O8 K2' 3.27(4) 4_655 ?
O10 K2' 2.50(4) 2 ?
O10 K2' 2.98(3) 1_455 ?
O10 K2 3.01(3) 2 ?
O10 K2 3.12(3) 1_455 ?
O11 Nb3 2.04(2) 4 ?
O3W K2 2.47(3) 2_665 ?
O3W K2' 2.85(4) 2_665 ?
O4W K2' 3.17(3) 8 ?
O4W K2' 3.17(3) 7_455 ?
